data_7000164
loop_
_publ_author_name
'Grachova, Elena V.'
'Jutzi, Peter'
'Neumann, Beate'
'Stammler, Hans-Georg'

_publ_section_title
;
 Novel rhodium and ruthenium carbonyl cluster complexes with face- and
 edge-bridging GaCp* ligands. Synthesis and structural characterization
 of the Rh6(CO)12(mu3-GaCp*)4 and
 Ru6(eta6-C)(mu2-CO)(CO)13(mu3-GaCp*)2(mu2-GaCp*) clusters.
;
_journal_issue 22
_journal_name_full 'Dalton transactions (Cambridge, England : 2003)'
_journal_page_first 3614
_journal_page_last 3616
_journal_paper_doi 10.1039/b513015h
_journal_year 2005
_chemical_formula_moiety 'C59 H76 Ga4 O12 Rh6'
_chemical_formula_sum 'C59 H76 Ga4 O12 Rh6'
_chemical_formula_weight 1873.54
_chemical_name_systematic ?
_space_group_IT_number 82
_symmetry_cell_setting tetragonal
_symmetry_space_group_name_Hall 'I -4'
_symmetry_space_group_name_H-M 'I -4'
_atom_sites_solution_hydrogens geom
_atom_sites_solution_primary direct
_atom_sites_solution_secondary difmap
_audit_creation_method SHELXL-97
_cell_angle_alpha 90.00
_cell_angle_beta 90.00
_cell_angle_gamma 90.00
_cell_formula_units_Z 2
_cell_length_a 15.8660(14)
_cell_length_b 15.866(2)
_cell_length_c 12.6000(16)
_cell_measurement_reflns_used 140
_cell_measurement_temperature 100(2)
_cell_measurement_theta_max 20.16
_cell_measurement_theta_min 4.19
_cell_volume 3171.8(6)
_computing_cell_refinement 'Dirax/lsq (Duisenberg & Schreurs, 1989-2000)'
_computing_data_collection KappaCCD
_computing_data_reduction 'EVALCCD (Duisenberg,1998,Thesis.Utrecht University.'
_computing_molecular_graphics 'SHELXTL-PLUS (1990)'
_computing_publication_material 'SHELXL-97 (Sheldrick, 1997)'
_computing_structure_refinement 'SHELXL-97 (Sheldrick, 1997)'
_computing_structure_solution 'SIR97(Cascarano al.,Acta Cryst.,1996,A52,C-79)'
_diffrn_ambient_temperature 100(2)
_diffrn_measured_fraction_theta_full 0.995
_diffrn_measured_fraction_theta_max 0.995
_diffrn_measurement_device_type KappaCCD
_diffrn_measurement_method CCD
_diffrn_radiation_monochromator graphite
_diffrn_radiation_source 'fine-focus sealed tube'
_diffrn_radiation_type MoK\a
_diffrn_radiation_wavelength 0.71073
_diffrn_reflns_av_R_equivalents 0.0347
_diffrn_reflns_av_sigmaI/netI 0.0288
_diffrn_reflns_limit_h_max 22
_diffrn_reflns_limit_h_min -22
_diffrn_reflns_limit_k_max 19
_diffrn_reflns_limit_k_min -22
_diffrn_reflns_limit_l_max 17
_diffrn_reflns_limit_l_min -16
_diffrn_reflns_number 26139
_diffrn_reflns_theta_full 29.97
_diffrn_reflns_theta_max 29.97
_diffrn_reflns_theta_min 3.30
_exptl_absorpt_coefficient_mu 3.245
_exptl_absorpt_correction_T_max 1.000000
_exptl_absorpt_correction_T_min 0.747140
_exptl_absorpt_correction_type multi-scan
_exptl_absorpt_process_details 'SADABS - Bruker Nonius V2.06'
_exptl_crystal_colour black
_exptl_crystal_density_diffrn 1.962
_exptl_crystal_density_method 'not measured'
_exptl_crystal_description needle
_exptl_crystal_F_000 1840
_exptl_crystal_size_max 0.18
_exptl_crystal_size_mid 0.10
_exptl_crystal_size_min 0.06
_refine_diff_density_max 0.495
_refine_diff_density_min -0.640
_refine_diff_density_rms 0.081
_refine_ls_abs_structure_details 'Flack H D (1983), Acta Cryst. A39, 876-881'
_refine_ls_abs_structure_Flack 0.443(8)
_refine_ls_extinction_method none
_refine_ls_goodness_of_fit_ref 1.019
_refine_ls_hydrogen_treatment constr
_refine_ls_matrix_type full
_refine_ls_number_parameters 192
_refine_ls_number_reflns 4606
_refine_ls_number_restraints 0
_refine_ls_restrained_S_all 1.019
_refine_ls_R_factor_all 0.0284
_refine_ls_R_factor_gt 0.0212
_refine_ls_shift/su_max 0.001
_refine_ls_shift/su_mean 0.000
_refine_ls_structure_factor_coef Fsqd
_refine_ls_weighting_details 'calc w=1/[\s^2^(Fo^2^)+(0.0159P)^2^+2.1926P] where P=(Fo^2^+2Fc^2^)/3'
_refine_ls_weighting_scheme calc
_refine_ls_wR_factor_gt 0.0384
_refine_ls_wR_factor_ref 0.0403
_reflns_number_gt 4158
_reflns_number_total 4606
_reflns_threshold_expression >2sigma(I)
_cod_data_source_file b513015h.txt
_cod_data_source_block compound1
_cod_depositor_comments
;
The following automatic conversions were performed:
'_symmetry_cell_setting' value 'Tetragonal' changed to 'tetragonal'
according to '/home/saulius/struct/CIF-dictionaries/cif_core.dic'
dictionary named 'cif_core.dic' version 2.4.1 from 2010-06-29.

Automatic conversion script
Id: cif_fix_enum 1527 2010-12-29 10:47:43Z saulius 
;
_cod_database_code 7000164

loop_
_symmetry_equiv_pos_as_xyz
'x, y, z'
'-x, -y, z'
'y, -x, -z'
'-y, x, -z'
'x+1/2, y+1/2, z+1/2'
'-x+1/2, -y+1/2, z+1/2'
'y+1/2, -x+1/2, -z+1/2'
'-y+1/2, x+1/2, -z+1/2'

loop_
_atom_site_label
_atom_site_type_symbol
_atom_site_fract_x
_atom_site_fract_y
_atom_site_fract_z
_atom_site_U_iso_or_equiv
_atom_site_adp_type
_atom_site_occupancy
_atom_site_symmetry_multiplicity
_atom_site_calc_flag
_atom_site_refinement_flags
_atom_site_disorder_assembly
_atom_site_disorder_group
Rh1 Rh 0.017263(10) 0.374503(9) -0.250538(19) 0.01251(4) Uani 1 1 d . . .
Rh2 Rh 0.0000 0.5000 -0.090689(17) 0.01214(5) Uani 1 2 d S . .
Ga1 Ga 0.127079(16) 0.401358(17) -0.10640(2) 0.01620(6) Uani 1 1 d . . .
O1 O -0.07022(13) 0.23693(11) -0.12404(16) 0.0302(5) Uani 1 1 d . . .
O2 O 0.13643(13) 0.26103(12) -0.37515(17) 0.0329(5) Uani 1 1 d . . .
O3 O 0.09334(13) 0.61274(12) 0.06483(14) 0.0319(4) Uani 1 1 d . . .
C1 C 0.1380(2) 0.2919(2) 0.0374(2) 0.0336(7) Uani 1 1 d . . .
C2 C 0.18122(19) 0.26177(18) -0.0552(2) 0.0290(6) Uani 1 1 d . . .
C3 C 0.24610(18) 0.32039(19) -0.0817(2) 0.0318(7) Uani 1 1 d . . .
C4 C 0.2432(2) 0.38734(19) -0.0041(3) 0.0404(9) Uani 1 1 d . . .
C5 C 0.1770(2) 0.3689(2) 0.0697(2) 0.0391(8) Uani 1 1 d . . .
C6 C 0.0685(2) 0.2466(2) 0.0937(3) 0.0529(10) Uani 1 1 d . . .
H6A H 0.0912 0.1963 0.1286 0.079 Uiso 1 1 calc R . .
H6B H 0.0252 0.2298 0.0423 0.079 Uiso 1 1 calc R . .
H6C H 0.0435 0.2839 0.1471 0.079 Uiso 1 1 calc R . .
C7 C 0.1638(2) 0.18047(19) -0.1118(3) 0.0387(7) Uani 1 1 d . . .
H7A H 0.1854 0.1839 -0.1845 0.058 Uiso 1 1 calc R . .
H7B H 0.1029 0.1703 -0.1135 0.058 Uiso 1 1 calc R . .
H7C H 0.1918 0.1341 -0.0743 0.058 Uiso 1 1 calc R . .
C8 C 0.3120(2) 0.3074(2) -0.1668(3) 0.0421(8) Uani 1 1 d . . .
H8A H 0.3379 0.3616 -0.1847 0.063 Uiso 1 1 calc R . .
H8B H 0.2854 0.2835 -0.2302 0.063 Uiso 1 1 calc R . .
H8C H 0.3554 0.2686 -0.1408 0.063 Uiso 1 1 calc R . .
C9 C 0.3093(3) 0.4565(2) 0.0042(4) 0.0677(14) Uani 1 1 d . . .
H9A H 0.3585 0.4352 0.0427 0.102 Uiso 1 1 calc R . .
H9B H 0.2856 0.5048 0.0425 0.102 Uiso 1 1 calc R . .
H9C H 0.3264 0.4742 -0.0671 0.102 Uiso 1 1 calc R . .
C10 C 0.1543(3) 0.4196(3) 0.1664(3) 0.0659(14) Uani 1 1 d . . .
H10A H 0.1764 0.3915 0.2299 0.099 Uiso 1 1 calc R . .
H10B H 0.0928 0.4241 0.1718 0.099 Uiso 1 1 calc R . .
H10C H 0.1788 0.4760 0.1607 0.099 Uiso 1 1 calc R . .
C11 C -0.03697(16) 0.28827(15) -0.1727(2) 0.0200(5) Uani 1 1 d . . .
C12 C 0.09140(16) 0.30334(16) -0.3285(2) 0.0199(5) Uani 1 1 d . . .
C13 C 0.05754(16) 0.56981(16) 0.00750(19) 0.0205(5) Uani 1 1 d . . .
C14 C 0.5000 0.5000 0.1947(8) 0.072(6) Uiso 0.50 2 d SP A -1
H14A H 0.4685 0.4669 0.1424 0.107 Uiso 0.25 1 calc PR A -1
H14B H 0.5606 0.4914 0.1841 0.107 Uiso 0.25 1 calc PR A -1
H14C H 0.4866 0.5599 0.1859 0.107 Uiso 0.25 1 calc PR A -1
C15 C 0.4781(8) 0.4746(8) 0.2949(9) 0.026(2) Uiso 0.25 1 d P A -1
H15A H 0.4910 0.4136 0.2948 0.031 Uiso 0.25 1 calc PR A -1
H15B H 0.4158 0.4784 0.2948 0.031 Uiso 0.25 1 calc PR A -1
C16 C 0.5000 0.5000 0.3974(4) 0.038(9) Uiso 0.50 2 d SP A -1
H16A H 0.4850 0.5605 0.3999 0.046 Uiso 0.25 1 calc PR A -1
H16B H 0.5624 0.4981 0.3983 0.046 Uiso 0.25 1 calc PR A -1
C17 C 0.4750(9) 0.4673(8) 0.5014(10) 0.031(3) Uiso 0.25 1 d P A -1
H17A H 0.4126 0.4679 0.5016 0.037 Uiso 0.25 1 calc PR A -1
H17B H 0.4918 0.4072 0.5016 0.037 Uiso 0.25 1 calc PR A -1
C18 C 0.5000 0.5000 0.6026(4) 0.067(14) Uiso 0.50 2 d SP A -1
H18A H 0.5621 0.5051 0.5996 0.081 Uiso 0.25 1 calc PR A -1
H18B H 0.4779 0.5583 0.6054 0.081 Uiso 0.25 1 calc PR A -1
C19 C 0.4817(9) 0.4641(8) 0.7032(10) 0.030(3) Uiso 0.25 1 d P A -1
H19A H 0.5091 0.4080 0.7030 0.036 Uiso 0.25 1 calc PR A -1
H19B H 0.4202 0.4533 0.7030 0.036 Uiso 0.25 1 calc PR A -1
C20 C 0.5000 0.5000 0.8053(8) 0.18(2) Uiso 0.50 2 d SP A -1
H20A H 0.4804 0.4617 0.8612 0.272 Uiso 0.25 1 calc PR A -1
H20B H 0.4711 0.5543 0.8122 0.272 Uiso 0.25 1 calc PR A -1
H20C H 0.5609 0.5084 0.8122 0.272 Uiso 0.25 1 calc PR A -1

loop_
_atom_site_aniso_label
_atom_site_aniso_U_11
_atom_site_aniso_U_22
_atom_site_aniso_U_33
_atom_site_aniso_U_23
_atom_site_aniso_U_13
_atom_site_aniso_U_12
Rh1 0.01495(8) 0.01010(8) 0.01247(8) 0.00020(9) 0.00032(9) 0.00063(6)
Rh2 0.01356(13) 0.01475(14) 0.00810(10) 0.000 0.000 -0.00001(12)
Ga1 0.01529(13) 0.01859(14) 0.01473(12) 0.00107(11) -0.00268(11) 0.00368(10)
O1 0.0423(12) 0.0224(10) 0.0258(11) 0.0062(8) 0.0017(9) -0.0072(8)
O2 0.0333(11) 0.0309(11) 0.0345(12) -0.0089(9) 0.0053(9) 0.0132(9)
O3 0.0405(12) 0.0314(11) 0.0239(10) -0.0081(8) -0.0082(9) -0.0036(10)
C1 0.0381(17) 0.0424(18) 0.0201(15) 0.0015(13) -0.0066(13) 0.0220(14)
C2 0.0340(15) 0.0298(15) 0.0233(15) -0.0005(12) -0.0110(12) 0.0131(12)
C3 0.0347(16) 0.0347(16) 0.0260(15) 0.0020(12) -0.0135(13) 0.0165(13)
C4 0.048(2) 0.0289(16) 0.044(2) -0.0053(14) -0.0321(16) 0.0157(14)
C5 0.0505(19) 0.0438(18) 0.0230(15) -0.0085(13) -0.0170(14) 0.0290(15)
C6 0.058(2) 0.069(2) 0.0314(19) 0.0191(17) 0.0048(17) 0.0289(19)
C7 0.0474(18) 0.0339(16) 0.0349(18) -0.0021(15) -0.0131(16) 0.0160(14)
C8 0.0330(17) 0.051(2) 0.042(2) 0.0058(16) -0.0065(15) 0.0173(15)
C9 0.055(2) 0.045(2) 0.102(4) -0.006(2) -0.057(3) 0.0067(18)
C10 0.113(4) 0.059(3) 0.0252(18) -0.0144(17) -0.029(2) 0.052(2)
C11 0.0260(13) 0.0150(12) 0.0189(13) -0.0005(10) -0.0027(11) 0.0011(10)
C12 0.0253(13) 0.0179(12) 0.0166(13) -0.0009(10) -0.0004(10) 0.0026(10)
C13 0.0271(14) 0.0224(13) 0.0119(12) 0.0015(10) 0.0022(10) 0.0007(10)

loop_
_atom_type_symbol
_atom_type_description
_atom_type_scat_dispersion_real
_atom_type_scat_dispersion_imag
_atom_type_scat_source
C C 0.0033 0.0016 'International Tables Vol C Tables 4.2.6.8 and 6.1.1.4'
H H 0.0000 0.0000 'International Tables Vol C Tables 4.2.6.8 and 6.1.1.4'
Ga Ga 0.2307 1.6083 'International Tables Vol C Tables 4.2.6.8 and 6.1.1.4'
O O 0.0106 0.0060 'International Tables Vol C Tables 4.2.6.8 and 6.1.1.4'
Rh Rh -1.1178 0.9187 'International Tables Vol C Tables 4.2.6.8 and 6.1.1.4'

loop_
_geom_angle_atom_site_label_1
_geom_angle_atom_site_label_2
_geom_angle_atom_site_label_3
_geom_angle
_geom_angle_site_symmetry_1
_geom_angle_site_symmetry_3
_geom_angle_publ_flag
C11 Rh1 C12 96.87(11) . . ?
C11 Rh1 Ga1 93.57(8) . . ?
C12 Rh1 Ga1 92.53(8) . . ?
C11 Rh1 Ga1 91.79(8) . 7_454 ?
C12 Rh1 Ga1 94.27(8) . 7_454 ?
Ga1 Rh1 Ga1 170.780(10) . 7_454 ?
C11 Rh1 Rh2 146.12(8) . 7_454 ?
C12 Rh1 Rh2 96.45(8) . 7_454 ?
Ga1 Rh1 Rh2 116.785(10) . 7_454 ?
Ga1 Rh1 Rh2 56.224(9) 7_454 7_454 ?
C11 Rh1 Rh1 94.13(8) . 7_454 ?
C12 Rh1 Rh1 148.58(8) . 7_454 ?
Ga1 Rh1 Rh1 116.084(12) . 7_454 ?
Ga1 Rh1 Rh1 55.956(10) 7_454 7_454 ?
Rh2 Rh1 Rh1 60.146(7) 7_454 7_454 ?
C11 Rh1 Rh1 148.11(8) . 8_554 ?
C12 Rh1 Rh1 95.85(8) . 8_554 ?
Ga1 Rh1 Rh1 56.716(10) . 8_554 ?
Ga1 Rh1 Rh1 116.264(12) 7_454 8_554 ?
Rh2 Rh1 Rh1 60.146(7) 7_454 8_554 ?
Rh1 Rh1 Rh1 89.998(2) 7_454 8_554 ?
C11 Rh1 Rh2 95.46(8) . . ?
C12 Rh1 Rh2 147.12(8) . . ?
Ga1 Rh1 Rh2 56.308(8) . . ?
Ga1 Rh1 Rh2 115.692(10) 7_454 . ?
Rh2 Rh1 Rh2 89.926(13) 7_454 . ?
Rh1 Rh1 Rh2 59.811(7) 7_454 . ?
Rh1 Rh1 Rh2 59.810(7) 8_554 . ?
C13 Rh2 C13 98.48(15) 2_565 . ?
C13 Rh2 Ga1 91.63(8) 2_565 2_565 ?
C13 Rh2 Ga1 94.16(8) . 2_565 ?
C13 Rh2 Ga1 94.16(8) 2_565 . ?
C13 Rh2 Ga1 91.63(8) . . ?
Ga1 Rh2 Ga1 171.129(15) 2_565 . ?
C13 Rh2 Rh1 148.80(8) 2_565 8_554 ?
C13 Rh2 Rh1 93.78(8) . 8_554 ?
Ga1 Rh2 Rh1 116.065(9) 2_565 8_554 ?
Ga1 Rh2 Rh1 56.736(7) . 8_554 ?
C13 Rh2 Rh1 93.78(7) 2_565 7_454 ?
C13 Rh2 Rh1 148.80(8) . 7_454 ?
Ga1 Rh2 Rh1 56.736(8) 2_565 7_454 ?
Ga1 Rh2 Rh1 116.064(9) . 7_454 ?
Rh1 Rh2 Rh1 90.267(13) 8_554 7_454 ?
C13 Rh2 Rh1 145.57(8) 2_565 2_565 ?
C13 Rh2 Rh1 95.71(7) . 2_565 ?
Ga1 Rh2 Rh1 56.057(7) 2_565 2_565 ?
Ga1 Rh2 Rh1 116.672(10) . 2_565 ?
Rh1 Rh2 Rh1 60.043(7) 8_554 2_565 ?
Rh1 Rh2 Rh1 60.043(7) 7_454 2_565 ?
C13 Rh2 Rh1 95.71(7) 2_565 . ?
C13 Rh2 Rh1 145.57(8) . . ?
Ga1 Rh2 Rh1 116.671(10) 2_565 . ?
Ga1 Rh2 Rh1 56.057(7) . . ?
Rh1 Rh2 Rh1 60.043(7) 8_554 . ?
Rh1 Rh2 Rh1 60.042(7) 7_454 . ?
Rh1 Rh2 Rh1 89.880(15) 2_565 . ?
C4 Ga1 C3 36.86(11) . . ?
C4 Ga1 C5 35.54(13) . . ?
C3 Ga1 C5 59.15(10) . . ?
C4 Ga1 C2 58.48(10) . . ?
C3 Ga1 C2 34.64(11) . . ?
C5 Ga1 C2 56.76(10) . . ?
C4 Ga1 C1 57.68(12) . . ?
C3 Ga1 C1 57.43(11) . . ?
C5 Ga1 C1 33.63(11) . . ?
C2 Ga1 C1 33.50(10) . . ?
C4 Ga1 Rh1 161.08(8) . . ?
C3 Ga1 Rh1 124.22(8) . . ?
C5 Ga1 Rh1 147.49(10) . . ?
C2 Ga1 Rh1 105.94(7) . . ?
C1 Ga1 Rh1 116.37(8) . . ?
C4 Ga1 Rh2 131.18(8) . . ?
C3 Ga1 Rh2 167.28(7) . . ?
C5 Ga1 Rh2 108.56(7) . . ?
C2 Ga1 Rh2 143.57(8) . . ?
C1 Ga1 Rh2 114.86(7) . . ?
Rh1 Ga1 Rh2 67.635(8) . . ?
C4 Ga1 Rh1 118.51(10) . 8_554 ?
C3 Ga1 Rh1 120.04(8) . 8_554 ?
C5 Ga1 Rh1 143.10(9) . 8_554 ?
C2 Ga1 Rh1 146.04(7) . 8_554 ?
C1 Ga1 Rh1 176.18(8) . 8_554 ?
Rh1 Ga1 Rh1 67.327(10) . 8_554 ?
Rh2 Ga1 Rh1 67.038(9) . 8_554 ?
C5 C1 C2 108.0(3) . . ?
C5 C1 C6 126.6(3) . . ?
C2 C1 C6 125.3(3) . . ?
C5 C1 Ga1 69.18(17) . . ?
C2 C1 Ga1 71.18(17) . . ?
C6 C1 Ga1 128.5(2) . . ?
C3 C2 C1 108.5(3) . . ?
C3 C2 C7 125.6(3) . . ?
C1 C2 C7 125.8(3) . . ?
C3 C2 Ga1 66.67(15) . . ?
C1 C2 Ga1 75.32(17) . . ?
C7 C2 Ga1 125.80(19) . . ?
C2 C3 C4 107.4(3) . . ?
C2 C3 C8 125.2(3) . . ?
C4 C3 C8 127.0(3) . . ?
C2 C3 Ga1 78.69(16) . . ?
C4 C3 Ga1 69.87(16) . . ?
C8 C3 Ga1 123.1(2) . . ?
C5 C4 C3 108.2(3) . . ?
C5 C4 C9 127.4(3) . . ?
C3 C4 C9 123.8(4) . . ?
C5 C4 Ga1 78.01(18) . . ?
C3 C4 Ga1 73.27(16) . . ?
C9 C4 Ga1 122.0(2) . . ?
C1 C5 C4 107.9(3) . . ?
C1 C5 C10 125.7(4) . . ?
C4 C5 C10 126.4(4) . . ?
C1 C5 Ga1 77.19(17) . . ?
C4 C5 Ga1 66.45(16) . . ?
C10 C5 Ga1 123.6(2) . . ?
O1 C11 Rh1 178.8(2) . . ?
O2 C12 Rh1 179.5(3) . . ?
O3 C13 Rh2 178.4(2) . . ?
C14 C15 C16 134.8(10) . . ?
C15 C16 C17 131.2(6) . . ?
C18 C17 C16 126.4(8) . . ?
C19 C18 C17 126.3(6) . . ?
C18 C19 C20 126.8(10) . . ?

loop_
_geom_bond_atom_site_label_1
_geom_bond_atom_site_label_2
_geom_bond_distance
_geom_bond_site_symmetry_2
_geom_bond_publ_flag
Rh1 C11 1.891(3) . ?
Rh1 C12 1.903(2) . ?
Rh1 Ga1 2.5525(4) . ?
Rh1 Ga1 2.5752(4) 7_454 ?
Rh1 Rh2 2.8358(4) 7_454 ?
Rh1 Rh1 2.8424(4) 7_454 ?
Rh1 Rh1 2.8424(4) 8_554 ?
Rh1 Rh2 2.8454(4) . ?
Rh2 C13 1.895(3) 2_565 ?
Rh2 C13 1.895(3) . ?
Rh2 Ga1 2.5600(4) 2_565 ?
Rh2 Ga1 2.5600(4) . ?
Rh2 Rh1 2.8358(3) 8_554 ?
Rh2 Rh1 2.8358(3) 7_454 ?
Rh2 Rh1 2.8453(4) 2_565 ?
Ga1 C4 2.260(3) . ?
Ga1 C3 2.305(3) . ?
Ga1 C5 2.411(3) . ?
Ga1 C2 2.462(3) . ?
Ga1 C1 2.516(3) . ?
Ga1 Rh1 2.5752(4) 8_554 ?
O1 C11 1.148(3) . ?
O2 C12 1.143(3) . ?
O3 C13 1.144(3) . ?
C1 C5 1.429(5) . ?
C1 C2 1.435(4) . ?
C1 C6 1.495(5) . ?
C2 C3 1.427(5) . ?
C2 C7 1.499(4) . ?
C3 C4 1.444(4) . ?
C3 C8 1.512(5) . ?
C4 C5 1.433(5) . ?
C4 C9 1.522(5) . ?
C5 C10 1.504(4) . ?
C14 C15 1.370(13) . ?
C15 C16 1.396(12) . ?
C16 C17 1.464(14) . ?
C17 C18 1.433(13) . ?
C18 C19 1.419(13) . ?
C19 C20 1.437(14) . ?
